data_4507120
loop_
_publ_author_name
'Zhang, Liangliang'
'Liu, Fuling'
'Guo, Yu'
'Wang, Xingpo'
'Guo, Jie'
'Wei, Yanhui'
'Chen, Zhen'
'Sun, Daofeng'

_publ_section_title
;
 Crystal Structure Diversities Based on
 4,4&#x2032;-(2,3,6,7-Tetramethoxyanthracene-9,10-diyl)dibenzoic Acid:
 From 2D Layer to 3D Net Framework
;
_journal_issue 12
_journal_name_full 'Crystal Growth &amp; Design'
_journal_page_first 6215
_journal_paper_doi 10.1021/cg301403w
_journal_volume 12
_journal_year 2012
_chemical_formula_sum 'C32 H28 Ni O11'
_chemical_formula_weight 647.25
_chemical_name_systematic
; 
 ? 
;
_space_group_IT_number 15
_symmetry_cell_setting monoclinic
_symmetry_space_group_name_Hall '-C 2yc'
_symmetry_space_group_name_H-M 'C 1 2/c 1'
_atom_sites_solution_hydrogens geom
_atom_sites_solution_primary direct
_atom_sites_solution_secondary difmap
_audit_creation_method SHELXL-97
_cell_angle_alpha 90.00
_cell_angle_beta 99.958(5)
_cell_angle_gamma 90.00
_cell_formula_units_Z 4
_cell_length_a 36.622(10)
_cell_length_b 13.410(4)
_cell_length_c 7.948(2)
_cell_measurement_reflns_used 2731
_cell_measurement_temperature 293(2)
_cell_measurement_theta_max 26.95
_cell_measurement_theta_min 2.98
_cell_volume 3844.5(18)
_computing_cell_refinement 'APEX2 Software Suite'
_computing_data_collection 'APEX2 Software Suite (Bruker,2005)'
_computing_data_reduction 'APEX2 Software Suite'
_computing_molecular_graphics 'DIAMOND (Brandenburg, 2008)'
_computing_publication_material 'PLATON (Spek, 2003)'
_computing_structure_refinement 'SHELXL-97 (Sheldrick, 2008)'
_computing_structure_solution 'SHELXS-97 (Sheldrick, 2008)'
_diffrn_ambient_temperature 293(2)
_diffrn_measured_fraction_theta_full 0.993
_diffrn_measured_fraction_theta_max 0.993
_diffrn_measurement_device_type 'Bruker APEX2 CCD area-detector diffractometer'
_diffrn_measurement_method 'phi and omega scans'
_diffrn_radiation_monochromator graphite
_diffrn_radiation_source 'fine-focus sealed tube'
_diffrn_radiation_type MoK\a
_diffrn_radiation_wavelength 0.71073
_diffrn_reflns_av_R_equivalents 0.0393
_diffrn_reflns_av_sigmaI/netI 0.0521
_diffrn_reflns_limit_h_max 42
_diffrn_reflns_limit_h_min -43
_diffrn_reflns_limit_k_max 13
_diffrn_reflns_limit_k_min -15
_diffrn_reflns_limit_l_max 8
_diffrn_reflns_limit_l_min -9
_diffrn_reflns_number 8940
_diffrn_reflns_theta_full 24.99
_diffrn_reflns_theta_max 24.99
_diffrn_reflns_theta_min 1.62
_exptl_absorpt_coefficient_mu 0.553
_exptl_absorpt_correction_T_max 0.9468
_exptl_absorpt_correction_T_min 0.9217
_exptl_absorpt_correction_type multi-scan
_exptl_absorpt_process_details 'APEX2 Software Suite (Bruker,2005)'
_exptl_crystal_colour yellow
_exptl_crystal_density_diffrn 1.118
_exptl_crystal_density_method 'not measured'
_exptl_crystal_description block
_exptl_crystal_F_000 1344
_exptl_crystal_size_max 0.15
_exptl_crystal_size_mid 0.10
_exptl_crystal_size_min 0.10
_refine_diff_density_max 0.477
_refine_diff_density_min -0.450
_refine_diff_density_rms 0.069
_refine_ls_extinction_method none
_refine_ls_goodness_of_fit_ref 0.990
_refine_ls_hydrogen_treatment constr
_refine_ls_matrix_type full
_refine_ls_number_parameters 203
_refine_ls_number_reflns 3380
_refine_ls_number_restraints 0
_refine_ls_restrained_S_all 0.990
_refine_ls_R_factor_all 0.0589
_refine_ls_R_factor_gt 0.0430
_refine_ls_shift/su_max 0.000
_refine_ls_shift/su_mean 0.000
_refine_ls_structure_factor_coef Fsqd
_refine_ls_weighting_details 'calc w=1/[\s^2^(Fo^2^)+(0.0787P)^2^+0.0000P] where P=(Fo^2^+2Fc^2^)/3'
_refine_ls_weighting_scheme calc
_refine_ls_wR_factor_gt 0.1178
_refine_ls_wR_factor_ref 0.1254
_reflns_number_gt 2478
_reflns_number_total 3380
_reflns_threshold_expression >2sigma(I)
_cod_data_source_file cg301403w_si_002.cif
_cod_data_source_block 5
_cod_depositor_comments
;
The following automatic conversions were performed:

'_symmetry_cell_setting' value 'Monoclinic' changed to 'monoclinic'
according to /home/saulius/struct/CIF-dictionaries/cif_core.dic
dictionary named 'cif_core.dic' version 2.4.2 from 2011-04-26.

Automatic conversion script
Id: cif_fix_values 1891 2012-01-12 08:04:46Z andrius 
;
_cod_original_sg_symbol_H-M 'C2/c  '
_cod_database_code 4507120

loop_
_symmetry_equiv_pos_as_xyz
'x, y, z'
'-x, y, -z+1/2'
'x+1/2, y+1/2, z'
'-x+1/2, y+1/2, -z+1/2'
'-x, -y, -z'
'x, -y, z-1/2'
'-x+1/2, -y+1/2, -z'
'x+1/2, -y+1/2, z-1/2'

loop_
_atom_site_label
_atom_site_type_symbol
_atom_site_fract_x
_atom_site_fract_y
_atom_site_fract_z
_atom_site_U_iso_or_equiv
_atom_site_adp_type
_atom_site_occupancy
_atom_site_symmetry_multiplicity
_atom_site_calc_flag
_atom_site_refinement_flags
Ni1 Ni 0.0000 0.0000 0.0000 0.02890(17) Uani 1 2 d S
O1 O 0.25717(6) -0.12429(15) 0.4340(3) 0.0545(6) Uani 1 1 d .
O2 O 0.32111(6) -0.07441(17) 0.5982(3) 0.0717(8) Uani 1 1 d .
O3 O 0.04768(5) 0.06893(16) 0.1071(2) 0.0430(5) Uani 1 1 d .
O4 O 0.06138(6) 0.14686(19) -0.1193(3) 0.0618(7) Uani 1 1 d .
O5 O -0.03037(5) 0.11549(16) 0.0737(2) 0.0487(5) Uani 1 1 d .
H5A H -0.0160 0.1645 0.1030 0.058 Uiso 1 1 d R
H5B H -0.0413 0.0981 0.1611 0.073 Uiso 1 1 d R
O6 O 0.0000 0.06255(19) -0.2500 0.0316(6) Uani 1 2 d S
C1 C 0.06951(7) 0.1189(2) 0.0308(3) 0.0358(6) Uani 1 1 d .
C2 C 0.10701(7) 0.1439(2) 0.1299(3) 0.0351(6) Uani 1 1 d .
C3 C 0.13043(7) 0.2066(2) 0.0604(3) 0.0379(7) Uani 1 1 d .
H3 H 0.1228 0.2326 -0.0485 0.045 Uiso 1 1 calc R
C4 C 0.16512(7) 0.2313(2) 0.1506(3) 0.0365(6) Uani 1 1 d .
H4 H 0.1804 0.2736 0.1014 0.044 Uiso 1 1 calc R
C5 C 0.17725(6) 0.1936(2) 0.3133(3) 0.0338(6) Uani 1 1 d .
C6 C 0.15380(7) 0.1299(2) 0.3815(4) 0.0463(8) Uani 1 1 d .
H6 H 0.1615 0.1033 0.4900 0.056 Uiso 1 1 calc R
C7 C 0.11901(7) 0.1048(2) 0.2914(4) 0.0459(7) Uani 1 1 d .
H7 H 0.1038 0.0618 0.3396 0.055 Uiso 1 1 calc R
C8 C 0.19502(7) 0.3995(2) 0.4109(4) 0.0445(7) Uani 1 1 d .
H8 H 0.1714 0.3819 0.3556 0.053 Uiso 1 1 calc R
C9 C 0.22202(7) 0.3230(2) 0.4558(3) 0.0353(6) Uani 1 1 d .
C10 C 0.21465(6) 0.2225(2) 0.4094(3) 0.0331(6) Uani 1 1 d .
C11 C 0.24230(7) 0.1496(2) 0.4530(3) 0.0339(6) Uani 1 1 d .
C12 C 0.23605(7) 0.0460(2) 0.4102(3) 0.0390(7) Uani 1 1 d .
H12 H 0.2136 0.0272 0.3444 0.047 Uiso 1 1 calc R
C13 C 0.22127(9) -0.1571(2) 0.3545(4) 0.0548(8) Uani 1 1 d .
H13A H 0.2152 -0.1280 0.2428 0.082 Uiso 1 1 calc R
H13B H 0.2033 -0.1370 0.4225 0.082 Uiso 1 1 calc R
H13C H 0.2212 -0.2285 0.3447 0.082 Uiso 1 1 calc R
C14 C 0.26166(8) -0.0248(2) 0.4622(4) 0.0413(7) Uani 1 1 d .
C15 C 0.29750(8) 0.0039(2) 0.5541(4) 0.0470(8) Uani 1 1 d .
C16 C 0.35541(11) -0.0532(3) 0.7062(6) 0.0865(14) Uani 1 1 d .
H16A H 0.3709 -0.0153 0.6439 0.130 Uiso 1 1 calc R
H16B H 0.3676 -0.1146 0.7443 0.130 Uiso 1 1 calc R
H16C H 0.3509 -0.0155 0.8032 0.130 Uiso 1 1 calc R

loop_
_atom_site_aniso_label
_atom_site_aniso_U_11
_atom_site_aniso_U_22
_atom_site_aniso_U_33
_atom_site_aniso_U_23
_atom_site_aniso_U_13
_atom_site_aniso_U_12
Ni1 0.0174(2) 0.0393(3) 0.0285(3) 0.0002(2) -0.00020(16) -0.00390(19)
O1 0.0561(13) 0.0348(13) 0.0671(14) -0.0095(10) -0.0049(11) 0.0012(10)
O2 0.0590(14) 0.0496(15) 0.0920(17) -0.0256(12) -0.0280(12) 0.0250(12)
O3 0.0260(9) 0.0626(14) 0.0372(10) 0.0029(9) -0.0030(8) -0.0176(9)
O4 0.0425(12) 0.0940(19) 0.0431(12) 0.0196(11) -0.0094(9) -0.0333(12)
O5 0.0483(12) 0.0527(14) 0.0460(12) 0.0045(9) 0.0104(9) 0.0092(10)
O6 0.0251(12) 0.0435(16) 0.0246(12) 0.000 -0.0002(9) 0.000
C1 0.0248(13) 0.0421(17) 0.0381(15) -0.0007(12) -0.0011(11) -0.0076(12)
C2 0.0229(12) 0.0418(17) 0.0388(15) -0.0008(12) 0.0004(11) -0.0052(11)
C3 0.0307(14) 0.0453(17) 0.0354(14) 0.0034(12) -0.0004(11) -0.0103(12)
C4 0.0280(13) 0.0372(16) 0.0438(15) -0.0005(12) 0.0049(11) -0.0093(12)
C5 0.0211(12) 0.0362(16) 0.0419(15) -0.0038(12) -0.0005(11) -0.0034(11)
C6 0.0306(14) 0.062(2) 0.0420(16) 0.0131(14) -0.0051(12) -0.0097(14)
C7 0.0273(14) 0.061(2) 0.0471(17) 0.0126(14) 0.0006(12) -0.0168(13)
C8 0.0245(13) 0.0493(19) 0.0547(18) -0.0134(14) -0.0068(12) 0.0029(13)
C9 0.0228(13) 0.0374(16) 0.0435(15) -0.0033(12) -0.0003(11) -0.0027(11)
C10 0.0217(12) 0.0358(16) 0.0403(15) -0.0032(11) 0.0007(10) -0.0051(11)
C11 0.0242(13) 0.0349(16) 0.0413(15) -0.0038(12) 0.0017(11) -0.0048(11)
C12 0.0306(14) 0.0379(16) 0.0453(16) -0.0054(13) -0.0022(12) -0.0065(12)
C13 0.0549(19) 0.041(2) 0.066(2) -0.0061(15) 0.0038(16) -0.0128(15)
C14 0.0417(16) 0.0318(17) 0.0482(17) -0.0076(12) 0.0013(13) -0.0005(12)
C15 0.0397(16) 0.0439(18) 0.0524(18) -0.0140(14) -0.0059(13) 0.0094(14)
C16 0.070(2) 0.079(3) 0.094(3) -0.025(2) -0.032(2) 0.037(2)

loop_
_atom_type_symbol
_atom_type_description
_atom_type_scat_dispersion_real
_atom_type_scat_dispersion_imag
_atom_type_scat_source
C C 0.0033 0.0016 'International Tables Vol C Tables 4.2.6.8 and 6.1.1.4'
H H 0.0000 0.0000 'International Tables Vol C Tables 4.2.6.8 and 6.1.1.4'
Ni Ni 0.3393 1.1124 'International Tables Vol C Tables 4.2.6.8 and 6.1.1.4'
O O 0.0106 0.0060 'International Tables Vol C Tables 4.2.6.8 and 6.1.1.4'

loop_
_geom_angle_atom_site_label_1
_geom_angle_atom_site_label_2
_geom_angle_atom_site_label_3
_geom_angle
_geom_angle_site_symmetry_1
_geom_angle_site_symmetry_3
O3 Ni1 O3 180.00(11) 5 .
O3 Ni1 O5 90.34(9) 5 5
O3 Ni1 O5 89.66(9) . 5
O3 Ni1 O5 89.66(9) 5 .
O3 Ni1 O5 90.34(9) . .
O5 Ni1 O5 180.00(14) 5 .
O3 Ni1 O6 94.15(6) 5 5
O3 Ni1 O6 85.85(6) . 5
O5 Ni1 O6 93.20(8) 5 5
O5 Ni1 O6 86.80(8) . 5
O3 Ni1 O6 85.85(6) 5 .
O3 Ni1 O6 94.15(6) . .
O5 Ni1 O6 86.80(8) 5 .
O5 Ni1 O6 93.20(8) . .
O6 Ni1 O6 180.00(12) 5 .
C14 O1 C13 116.9(2) . .
C15 O2 C16 117.0(3) . .
C1 O3 Ni1 127.25(16) . .
Ni1 O5 H5A 108.7 . .
Ni1 O5 H5B 111.4 . .
H5A O5 H5B 109.3 . .
Ni1 O6 Ni1 134.23(13) 2_554 .
O4 C1 O3 123.5(2) . .
O4 C1 C2 119.0(2) . .
O3 C1 C2 117.5(2) . .
C3 C2 C7 118.8(2) . .
C3 C2 C1 120.1(2) . .
C7 C2 C1 121.1(2) . .
C2 C3 C4 121.0(2) . .
C2 C3 H3 119.5 . .
C4 C3 H3 119.5 . .
C3 C4 C5 120.8(3) . .
C3 C4 H4 119.6 . .
C5 C4 H4 119.6 . .
C6 C5 C4 117.9(2) . .
C6 C5 C10 122.2(2) . .
C4 C5 C10 119.9(2) . .
C5 C6 C7 121.4(3) . .
C5 C6 H6 119.3 . .
C7 C6 H6 119.3 . .
C2 C7 C6 120.1(3) . .
C2 C7 H7 120.0 . .
C6 C7 H7 120.0 . .
C15 C8 C9 122.3(2) 7_556 .
C15 C8 H8 118.9 7_556 .
C9 C8 H8 118.9 . .
C10 C9 C8 121.9(2) . .
C10 C9 C11 119.7(2) . 7_556
C8 C9 C11 118.4(2) . 7_556
C11 C10 C9 120.1(2) . .
C11 C10 C5 120.1(2) . .
C9 C10 C5 119.8(2) . .
C10 C11 C9 120.2(2) . 7_556
C10 C11 C12 122.3(2) . .
C9 C11 C12 117.5(2) 7_556 .
C14 C12 C11 122.3(2) . .
C14 C12 H12 118.9 . .
C11 C12 H12 118.9 . .
O1 C13 H13A 109.5 . .
O1 C13 H13B 109.5 . .
H13A C13 H13B 109.5 . .
O1 C13 H13C 109.5 . .
H13A C13 H13C 109.5 . .
H13B C13 H13C 109.5 . .
C12 C14 O1 125.7(3) . .
C12 C14 C15 119.4(3) . .
O1 C14 C15 114.9(2) . .
C8 C15 O2 126.2(3) 7_556 .
C8 C15 C14 119.9(3) 7_556 .
O2 C15 C14 113.9(3) . .
O2 C16 H16A 109.5 . .
O2 C16 H16B 109.5 . .
H16A C16 H16B 109.5 . .
O2 C16 H16C 109.5 . .
H16A C16 H16C 109.5 . .
H16B C16 H16C 109.5 . .

loop_
_geom_bond_atom_site_label_1
_geom_bond_atom_site_label_2
_geom_bond_distance
_geom_bond_site_symmetry_2
Ni1 O3 2.0282(17) 5
Ni1 O3 2.0283(17) .
Ni1 O5 2.050(2) 5
Ni1 O5 2.050(2) .
Ni1 O6 2.1568(11) 5
Ni1 O6 2.1568(11) .
O1 C14 1.358(3) .
O1 C13 1.426(3) .
O2 C15 1.367(3) .
O2 C16 1.422(4) .
O3 C1 1.275(3) .
O4 C1 1.237(3) .
O5 H5A 0.8501 .
O5 H5B 0.8913 .
O6 Ni1 2.1568(11) 2_554
C1 C2 1.498(3) .
C2 C3 1.383(4) .
C2 C7 1.386(4) .
C3 C4 1.386(3) .
C3 H3 0.9300 .
C4 C5 1.388(4) .
C4 H4 0.9300 .
C5 C6 1.387(4) .
C5 C10 1.499(3) .
C6 C7 1.391(4) .
C6 H6 0.9300 .
C7 H7 0.9300 .
C8 C15 1.342(4) 7_556
C8 C9 1.428(4) .
C8 H8 0.9300 .
C9 C10 1.410(4) .
C9 C11 1.429(3) 7_556
C10 C11 1.407(4) .
C11 C9 1.429(3) 7_556
C11 C12 1.440(4) .
C12 C14 1.349(4) .
C12 H12 0.9300 .
C13 H13A 0.9600 .
C13 H13B 0.9600 .
C13 H13C 0.9600 .
C14 C15 1.440(4) .
C15 C8 1.342(4) 7_556
C16 H16A 0.9600 .
C16 H16B 0.9600 .
C16 H16C 0.9600 .
